data_4001320
loop_
_publ_author_name
'Swain, Diptikanta'
'Guru Row, Tayur N.'

_publ_section_title
;
 Structure, Ionic Conduction and Dielectric Relaxation in a Novel Fast Ion
 Conductor, Na2Cd(SO4)2
;
_journal_issue 3
_journal_name_full 'Chemistry of Materials'
_journal_page_first 347
_journal_paper_doi 10.1021/cm0626637
_journal_volume 19
_journal_year 2007
_chemical_compound_source 'see text'
_chemical_formula_moiety 'Cd O8 S2, 2(Na)'
_chemical_formula_sum 'Cd Na2 O8 S2'
_chemical_formula_weight 350.53
_chemical_name_systematic ' ?'
_space_group_IT_number 15
_symmetry_cell_setting monoclinic
_symmetry_Int_Tables_number 15
_symmetry_space_group_name_Hall '-C 2yc'
_symmetry_space_group_name_H-M 'C 1 2/c 1'
_atom_sites_solution_primary direct
_atom_sites_solution_secondary difmap
_cell_angle_alpha 90.00
_cell_angle_beta 114.620(2)
_cell_angle_gamma 90.00
_cell_formula_units_Z 4
_cell_length_a 10.059(2)
_cell_length_b 8.2250(18)
_cell_length_c 8.6557(19)
_cell_measurement_reflns_used 2563
_cell_measurement_temperature 294(2)
_cell_measurement_theta_max 28.2563
_cell_measurement_theta_min 0.9856
_cell_volume 651.0(2)
_computing_cell_refinement 'Bruker SMART V5.628, (Bruker, 2004)'
_computing_data_collection 'Bruker SMART V5.628, (Bruker, 2004)'
_computing_data_reduction 'Bruker SAINT V6.45a, (Bruker, 2004)'
_computing_molecular_graphics
; 
Ortep-32 for Windows (Farrugia, 1997), POV-Ray^TM^ for Windows 
Version 3.6 (The POV-Ray Team, 2004) and CAMERON (Watkin et. al., 1993)
;
_computing_publication_material 'PLATON (Spek, 1990)'
_computing_structure_refinement 'SHELXL-97 (Sheldrick, 1997)'
_computing_structure_solution 'SHELXTL V6.14 (Bruker, 2000)'
_diffrn_ambient_temperature 294(2)
_diffrn_measured_fraction_theta_full 0.998
_diffrn_measured_fraction_theta_max 0.961
_diffrn_measurement_device_type 'Bruker SMART CCD area detector'
_diffrn_measurement_method '\f and \w scans'
_diffrn_radiation_monochromator graphite
_diffrn_radiation_source 'fine-focus sealed tube'
_diffrn_radiation_type MoK\a
_diffrn_radiation_wavelength 0.71073
_diffrn_reflns_av_R_equivalents 0.0211
_diffrn_reflns_av_sigmaI/netI 0.0150
_diffrn_reflns_limit_h_max 13
_diffrn_reflns_limit_h_min -12
_diffrn_reflns_limit_k_max 11
_diffrn_reflns_limit_k_min -10
_diffrn_reflns_limit_l_max 11
_diffrn_reflns_limit_l_min -11
_diffrn_reflns_number 3549
_diffrn_reflns_reduction_process ' ?'
_diffrn_reflns_theta_full 25.00
_diffrn_reflns_theta_max 28.57
_diffrn_reflns_theta_min 3.33
_exptl_absorpt_coefficient_mu 4.139
_exptl_absorpt_correction_T_max 0.4470
_exptl_absorpt_correction_T_min 0.2350
_exptl_absorpt_correction_type multi-scan
_exptl_absorpt_process_details 'SADABS, (Sheldrick, 1996)'
_exptl_crystal_colour colourless
_exptl_crystal_density_diffrn 3.576
_exptl_crystal_density_method 'Not Measured'
_exptl_crystal_description prism
_exptl_crystal_F_000 664
_exptl_crystal_size_max 0.40
_exptl_crystal_size_mid 0.30
_exptl_crystal_size_min 0.20
_refine_diff_density_max 0.405
_refine_diff_density_min -0.559
_refine_diff_density_rms 0.096
_refine_ls_extinction_coef 0.0128(7)
_refine_ls_extinction_expression Fc^*^=kFc[1+0.001xFc^2^\l^3^/sin(2\q)]^-1/4^
_refine_ls_extinction_method SHELXL
_refine_ls_goodness_of_fit_ref 1.148
_refine_ls_hydrogen_treatment constr
_refine_ls_matrix_type full
_refine_ls_number_parameters 61
_refine_ls_number_reflns 799
_refine_ls_number_restraints 0
_refine_ls_restrained_S_all 1.148
_refine_ls_R_factor_all 0.0184
_refine_ls_R_factor_gt 0.0182
_refine_ls_shift/su_max 0.000
_refine_ls_shift/su_mean 0.000
_refine_ls_structure_factor_coef Fsqd
_refine_ls_weighting_details 'calc w=1/[\s^2^(Fo^2^)+(0.0206P)^2^+2.3417P] where P=(Fo^2^+2Fc^2^)/3'
_refine_ls_weighting_scheme calc
_refine_ls_wR_factor_gt 0.0466
_refine_ls_wR_factor_ref 0.0468
_reflns_number_gt 791
_reflns_number_total 799
_reflns_threshold_expression >2sigma(I)
_cod_data_source_file cm0626637si20061219_050314.cif
_cod_data_source_block nacd_centro
_cod_depositor_comments
;
The following automatic conversions were performed:

'_symmetry_cell_setting' value 'Monoclinic' changed to 'monoclinic'
according to /home/saulius/struct/CIF-dictionaries/cif_core.dic
dictionary named 'cif_core.dic' version 2.4.1 from 2010-06-29.

Automatic conversion script
Id: cif_fix_values 1715 2011-07-08 13:25:40Z adriana 
;
_cod_original_sg_symbol_H-M 'C 2/c'
_cod_database_code 4001320

loop_
_symmetry_equiv_pos_as_xyz
'x, y, z'
'-x, y, -z+1/2'
'x+1/2, y+1/2, z'
'-x+1/2, y+1/2, -z+1/2'
'-x, -y, -z'
'x, -y, z-1/2'
'-x+1/2, -y+1/2, -z'
'x+1/2, -y+1/2, z-1/2'

loop_
_atom_site_label
_atom_site_type_symbol
_atom_site_fract_x
_atom_site_fract_y
_atom_site_fract_z
_atom_site_U_iso_or_equiv
_atom_site_adp_type
_atom_site_occupancy
_atom_site_symmetry_multiplicity
_atom_site_calc_flag
_atom_site_refinement_flags
Cd1 Cd 0.0000 0.07239(3) 0.2500 0.01825(13) Uani 1 2 d S
Na1 Na 0.86379(13) 0.55631(15) 0.06092(16) 0.0294(3) Uani 1 1 d .
S1 S 0.81154(6) 0.78772(7) 0.31337(7) 0.01393(15) Uani 1 1 d .
O1 O 0.8635(3) 0.9071(3) 0.4503(3) 0.0438(7) Uani 1 1 d .
O2 O 0.6525(2) 0.7718(3) 0.2533(4) 0.0417(6) Uani 1 1 d .
O3 O 0.8858(2) 0.6304(2) 0.3654(2) 0.0205(4) Uani 1 1 d .
O4 O 0.8406(2) 0.8514(3) 0.1708(3) 0.0274(4) Uani 1 1 d .

loop_
_atom_site_aniso_label
_atom_site_aniso_U_11
_atom_site_aniso_U_22
_atom_site_aniso_U_33
_atom_site_aniso_U_23
_atom_site_aniso_U_13
_atom_site_aniso_U_12
Cd1 0.01312(16) 0.01302(16) 0.02230(17) 0.000 0.00111(11) 0.000
Na1 0.0184(5) 0.0392(7) 0.0289(6) -0.0160(5) 0.0083(5) -0.0044(5)
S1 0.0133(3) 0.0131(3) 0.0162(3) -0.0010(2) 0.0069(2) -0.00186(19)
O1 0.0586(16) 0.0281(12) 0.0234(11) -0.0122(9) -0.0039(11) 0.0131(11)
O2 0.0155(10) 0.0259(11) 0.0827(19) 0.0171(11) 0.0195(11) -0.0004(8)
O3 0.0203(8) 0.0152(8) 0.0264(9) 0.0021(7) 0.0102(7) 0.0014(7)
O4 0.0343(11) 0.0269(10) 0.0306(10) 0.0107(8) 0.0229(9) 0.0087(8)

loop_
_atom_type_symbol
_atom_type_description
_atom_type_scat_dispersion_real
_atom_type_scat_dispersion_imag
_atom_type_scat_source
S S 0.1246 0.1234 'International Tables Vol C Tables 4.2.6.8 and 6.1.1.4'
O O 0.0106 0.0060 'International Tables Vol C Tables 4.2.6.8 and 6.1.1.4'
Na Na 0.0362 0.0249 'International Tables Vol C Tables 4.2.6.8 and 6.1.1.4'
Cd Cd -0.8075 1.2024 'International Tables Vol C Tables 4.2.6.8 and 6.1.1.4'

loop_
_geom_angle_atom_site_label_1
_geom_angle_atom_site_label_2
_geom_angle_atom_site_label_3
_geom_angle
_geom_angle_site_symmetry_1
_geom_angle_site_symmetry_3
O2 Cd1 O2 85.71(12) 3_445 4_545
O2 Cd1 O4 163.66(9) 3_445 1_445
O2 Cd1 O4 100.61(8) 4_545 1_445
O2 Cd1 O4 100.61(8) 3_445 2_645
O2 Cd1 O4 163.66(9) 4_545 2_645
O4 Cd1 O4 77.47(10) 1_445 2_645
O2 Cd1 O1 81.55(11) 3_445 5_666
O2 Cd1 O1 92.47(10) 4_545 5_666
O4 Cd1 O1 112.92(9) 1_445 5_666
O4 Cd1 O1 73.80(7) 2_645 5_666
O2 Cd1 O1 92.47(10) 3_445 6_465
O2 Cd1 O1 81.55(11) 4_545 6_465
O4 Cd1 O1 73.80(7) 1_445 6_465
O4 Cd1 O1 112.92(9) 2_645 6_465
O1 Cd1 O1 171.88(11) 5_666 6_465
O2 Cd1 Na1 133.43(7) 3_445 7
O2 Cd1 Na1 74.58(6) 4_545 7
O4 Cd1 Na1 37.61(5) 1_445 7
O4 Cd1 Na1 110.09(6) 2_645 7
O1 Cd1 Na1 139.73(8) 5_666 7
O1 Cd1 Na1 43.75(7) 6_465 7
O2 Cd1 Na1 74.58(6) 3_445 8_456
O2 Cd1 Na1 133.43(7) 4_545 8_456
O4 Cd1 Na1 110.09(6) 1_445 8_456
O4 Cd1 Na1 37.61(5) 2_645 8_456
O1 Cd1 Na1 43.75(7) 5_666 8_456
O1 Cd1 Na1 139.73(8) 6_465 8_456
Na1 Cd1 Na1 146.57(4) 7 8_456
O4 Na1 O3 84.67(8) 7_665 6_565
O4 Na1 O3 126.79(9) 7_665 2_755
O3 Na1 O3 87.38(8) 6_565 2_755
O4 Na1 O1 70.65(8) 7_665 4_645
O3 Na1 O1 90.56(9) 6_565 4_645
O3 Na1 O1 162.05(9) 2_755 4_645
O4 Na1 O3 117.76(8) 7_665 .
O3 Na1 O3 151.25(8) 6_565 .
O3 Na1 O3 91.96(7) 2_755 .
O1 Na1 O3 81.36(8) 4_645 .
O4 Na1 O4 80.34(9) 7_665 .
O3 Na1 O4 154.17(9) 6_565 .
O3 Na1 O4 84.95(7) 2_755 .
O1 Na1 O4 103.99(9) 4_645 .
O3 Na1 O4 53.87(6) . .
O4 Na1 O2 120.78(8) 7_665 4_645
O3 Na1 O2 85.18(8) 6_565 4_645
O3 Na1 O2 110.75(8) 2_755 4_645
O1 Na1 O2 51.30(7) 4_645 4_645
O3 Na1 O2 68.20(7) . 4_645
O4 Na1 O2 120.59(8) . 4_645
O4 Na1 O2 50.97(7) 7_665 7_665
O3 Na1 O2 69.15(8) 6_565 7_665
O3 Na1 O2 77.12(7) 2_755 7_665
O1 Na1 O2 118.65(8) 4_645 7_665
O3 Na1 O2 138.52(8) . 7_665
O4 Na1 O2 85.09(8) . 7_665
O2 Na1 O2 153.06(9) 4_645 7_665
O4 Na1 S1 93.39(7) 7_665 .
O3 Na1 S1 175.39(7) 6_565 .
O3 Na1 S1 97.11(6) 2_755 .
O1 Na1 S1 84.85(7) 4_645 .
O3 Na1 S1 28.14(4) . .
O4 Na1 S1 28.39(4) . .
O2 Na1 S1 92.26(6) 4_645 .
O2 Na1 S1 112.77(7) 7_665 .
O4 Na1 S1 24.38(5) 7_665 7_665
O3 Na1 S1 73.47(6) 6_565 7_665
O3 Na1 S1 103.80(6) 2_755 7_665
O1 Na1 S1 92.66(6) 4_645 7_665
O3 Na1 S1 134.10(6) . 7_665
O4 Na1 S1 84.47(6) . 7_665
O2 Na1 S1 138.23(7) 4_645 7_665
O2 Na1 S1 26.85(4) 7_665 7_665
S1 Na1 S1 106.26(4) . 7_665
O4 Na1 Na1 158.99(7) 7_665 2_755
O3 Na1 Na1 115.24(7) 6_565 2_755
O3 Na1 Na1 52.26(6) 2_755 2_755
O1 Na1 Na1 113.55(7) 4_645 2_755
O3 Na1 Na1 46.47(5) . 2_755
O4 Na1 Na1 78.68(6) . 2_755
O2 Na1 Na1 70.19(6) 4_645 2_755
O2 Na1 Na1 127.63(7) 7_665 2_755
S1 Na1 Na1 67.25(4) . 2_755
S1 Na1 Na1 151.51(4) 7_665 2_755
O4 Na1 S1 95.84(6) 7_665 4_645
O3 Na1 S1 91.35(6) 6_565 4_645
O3 Na1 S1 136.94(7) 2_755 4_645
O1 Na1 S1 25.24(5) 4_645 4_645
O3 Na1 S1 69.84(5) . 4_645
O4 Na1 S1 110.94(6) . 4_645
O2 Na1 S1 26.54(4) 4_645 4_645
O2 Na1 S1 141.41(6) 7_665 4_645
S1 Na1 S1 84.69(3) . 4_645
S1 Na1 S1 117.02(4) 7_665 4_645
Na1 Na1 S1 90.58(4) 2_755 4_645
O1 S1 O2 108.45(17) . .
O1 S1 O3 112.34(13) . .
O2 S1 O3 111.73(12) . .
O1 S1 O4 108.16(15) . .
O2 S1 O4 107.54(14) . .
O3 S1 O4 108.46(11) . .
O1 S1 Na1 151.29(13) . .
O2 S1 Na1 100.09(12) . .
O3 S1 Na1 57.43(8) . .
O4 S1 Na1 58.60(9) . .
O1 S1 Na1 114.06(10) . 7_665
O2 S1 Na1 67.79(11) . 7_665
O3 S1 Na1 130.65(8) . 7_665
O4 S1 Na1 40.44(9) . 7_665
Na1 S1 Na1 73.74(4) . 7_665
O1 S1 Na1 48.49(12) . 4_655
O2 S1 Na1 61.35(12) . 4_655
O3 S1 Na1 140.04(8) . 4_655
O4 S1 Na1 111.02(9) . 4_655
Na1 S1 Na1 156.67(2) . 4_655
Na1 S1 Na1 85.48(3) 7_665 4_655
S1 O1 Cd1 141.41(15) . 5_666
S1 O1 Na1 106.27(15) . 4_655
Cd1 O1 Na1 96.20(10) 5_666 4_655
S1 O2 Cd1 135.24(14) . 3
S1 O2 Na1 92.11(13) . 4_655
Cd1 O2 Na1 113.85(10) 3 4_655
S1 O2 Na1 85.36(11) . 7_665
Cd1 O2 Na1 123.65(12) 3 7_665
Na1 O2 Na1 97.38(7) 4_655 7_665
S1 O3 Na1 127.25(11) . 6_566
S1 O3 Na1 130.34(11) . 2_755
Na1 O3 Na1 92.62(8) 6_566 2_755
S1 O3 Na1 94.43(9) . .
Na1 O3 Na1 125.08(8) 6_566 .
Na1 O3 Na1 81.27(7) 2_755 .
S1 O4 Na1 115.18(12) . 7_665
S1 O4 Cd1 112.47(12) . 1_665
Na1 O4 Cd1 104.62(9) 7_665 1_665
S1 O4 Na1 93.01(10) . .
Na1 O4 Na1 99.66(9) 7_665 .
Cd1 O4 Na1 131.82(9) 1_665 .

loop_
_geom_bond_atom_site_label_1
_geom_bond_atom_site_label_2
_geom_bond_distance
_geom_bond_site_symmetry_2
Cd1 O2 2.238(2) 3_445
Cd1 O2 2.238(2) 4_545
Cd1 O4 2.330(2) 1_445
Cd1 O4 2.330(2) 2_645
Cd1 O1 2.382(2) 5_666
Cd1 O1 2.382(2) 6_465
Cd1 Na1 3.6808(13) 7
Cd1 Na1 3.6808(13) 8_456
Na1 O4 2.322(2) 7_665
Na1 O3 2.363(2) 6_565
Na1 O3 2.405(2) 2_755
Na1 O1 2.560(3) 4_645
Na1 O3 2.623(2) .
Na1 O4 2.652(2) .
Na1 O2 2.882(3) 4_645
Na1 O2 3.009(3) 7_665
Na1 S1 3.1033(13) .
Na1 S1 3.2390(16) 7_665
Na1 Na1 3.279(3) 2_755
Na1 S1 3.2823(15) 4_645
S1 O1 1.458(2) .
S1 O2 1.468(2) .
S1 O3 1.4680(19) .
S1 O4 1.4774(19) .
S1 Na1 3.2390(16) 7_665
S1 Na1 3.2823(15) 4_655
O1 Cd1 2.382(2) 5_666
O1 Na1 2.560(3) 4_655
O2 Cd1 2.238(2) 3
O2 Na1 2.882(3) 4_655
O2 Na1 3.009(3) 7_665
O3 Na1 2.363(2) 6_566
O3 Na1 2.405(2) 2_755
O4 Na1 2.322(2) 7_665
O4 Cd1 2.330(2) 1_665
